data_7113466
loop_
_publ_author_name
'Br\"oring, Martin'
'Brandt, Carsten D.'
'Stellwag, Sascha'

_publ_section_title
;
 The first Pd^II^ complex of a non-heteroatom stabilised carbene ligand
;
_journal_coden_ASTM CHCOFS
_journal_issue 18
_journal_name_full
;
 Chemical Communications (Cambridge, United Kingdom)
;
_journal_page_first 2344
_journal_page_last 2345
_journal_paper_doi 10.1039/b307160j
_journal_year 2003
_chemical_formula_sum 'C76 H66 B Cl2 F24 N3 Pd'
_chemical_formula_weight 1665.43
_space_group_IT_number 2
_symmetry_cell_setting triclinic
_symmetry_space_group_name_Hall '-P 1'
_symmetry_space_group_name_H-M 'P -1'
_atom_sites_solution_hydrogens geom
_atom_sites_solution_primary Patterson
_atom_sites_solution_secondary difmap
_audit_creation_method SHELXL-97
_cell_angle_alpha 88.151(2)
_cell_angle_beta 73.782(2)
_cell_angle_gamma 78.955(2)
_cell_formula_units_Z 2
_cell_length_a 14.6430(4)
_cell_length_b 15.2381(5)
_cell_length_c 18.3710(5)
_cell_measurement_reflns_used 8719
_cell_measurement_temperature 173(2)
_cell_measurement_theta_max 30.362
_cell_measurement_theta_min 2.262
_cell_volume 3862.1(2)
_computing_cell_refinement 'SAINT-NT V6.0'
_computing_data_collection 'SMART-NT V5.6'
_computing_data_reduction 'SAINT-NT V6.0'
_computing_molecular_graphics 'XSHELL in SHELTL-97'
_computing_publication_material 'XSHELL in SHELTL-97'
_computing_structure_refinement 'SHELXL-97 (Sheldrick, 1997)'
_computing_structure_solution 'SHELXS-97 (Sheldrick, 1990)'
_diffrn_ambient_temperature 173(2)
_diffrn_measured_fraction_theta_full 0.998
_diffrn_measured_fraction_theta_max 0.998
_diffrn_measurement_device_type 'Bruker Smart Apex with D8-Goniometer'
_diffrn_measurement_method 'omega scans'
_diffrn_radiation_monochromator graphite
_diffrn_radiation_source 'fine-focus sealed tube'
_diffrn_radiation_type MoK\a
_diffrn_radiation_wavelength 0.71073
_diffrn_reflns_av_R_equivalents 0.0417
_diffrn_reflns_av_sigmaI/netI 0.0515
_diffrn_reflns_limit_h_max 17
_diffrn_reflns_limit_h_min -17
_diffrn_reflns_limit_k_max 17
_diffrn_reflns_limit_k_min -17
_diffrn_reflns_limit_l_max 21
_diffrn_reflns_limit_l_min -21
_diffrn_reflns_number 58844
_diffrn_reflns_theta_full 24.71
_diffrn_reflns_theta_max 24.71
_diffrn_reflns_theta_min 1.36
_exptl_absorpt_coefficient_mu 0.411
_exptl_absorpt_correction_type empirical
_exptl_absorpt_process_details 'SADABS2.0 (Sheldrick 2000)'
_exptl_crystal_colour violet
_exptl_crystal_density_diffrn 1.432
_exptl_crystal_density_method 'not measured'
_exptl_crystal_description block
_exptl_crystal_F_000 1688
_exptl_crystal_size_max 0.30
_exptl_crystal_size_mid 0.20
_exptl_crystal_size_min 0.10
_refine_diff_density_max 0.896
_refine_diff_density_min -2.124
_refine_diff_density_rms 0.096
_refine_ls_extinction_method none
_refine_ls_goodness_of_fit_ref 1.441
_refine_ls_hydrogen_treatment mixed
_refine_ls_matrix_type full
_refine_ls_number_parameters 986
_refine_ls_number_reflns 13147
_refine_ls_number_restraints 35
_refine_ls_restrained_S_all 1.449
_refine_ls_R_factor_all 0.1194
_refine_ls_R_factor_gt 0.1063
_refine_ls_shift/su_max 0.001
_refine_ls_shift/su_mean 0.000
_refine_ls_structure_factor_coef Fsqd
_refine_ls_weighting_details 'calc w==1/[\s^2^(Fo^2^)+(0.0357P)^2^+18.3158P] where P==(Fo^2^+2Fc^2^)/3'
_refine_ls_weighting_scheme calc
_refine_ls_wR_factor_gt 0.2075
_refine_ls_wR_factor_ref 0.2110
_reflns_number_gt 12500
_reflns_number_total 13147
_reflns_threshold_expression >2sigma(I)
_cod_duplicate_entry 7104805
_cod_data_source_file b307160j.txt
_cod_data_source_block cb6cb
_cod_original_sg_symbol_H-M P-1
_cod_database_code 7113466

loop_
_symmetry_equiv_pos_as_xyz
'x, y, z'
'-x, -y, -z'

loop_
_atom_site_label
_atom_site_type_symbol
_atom_site_fract_x
_atom_site_fract_y
_atom_site_fract_z
_atom_site_U_iso_or_equiv
_atom_site_adp_type
_atom_site_occupancy
_atom_site_symmetry_multiplicity
_atom_site_calc_flag
_atom_site_refinement_flags
_atom_site_disorder_assembly
_atom_site_disorder_group
B1 B 0.7799(6) 0.6789(5) 0.1943(4) 0.0308(17) Uani 1 1 d . . .
C1 C 0.5809(6) 0.2485(6) 0.7653(5) 0.055(2) Uani 1 1 d . . .
H1A H 0.5126 0.2723 0.7689 0.082 Uiso 1 1 calc R . .
H1B H 0.5920 0.2528 0.8151 0.082 Uiso 1 1 calc R . .
H1C H 0.5972 0.1858 0.7482 0.082 Uiso 1 1 calc R . .
C2 C 0.6426(6) 0.3009(6) 0.7103(4) 0.048(2) Uani 1 1 d . . .
C3 C 0.6406(8) 0.3959(6) 0.7178(5) 0.064(3) Uani 1 1 d . . .
C4 C 0.6964(8) 0.4234(6) 0.6517(5) 0.066(3) Uani 1 1 d D . .
C5 C 0.7291(6) 0.3441(5) 0.6015(4) 0.047(2) Uani 1 1 d . . .
C6 C 0.7556(6) 0.3445(5) 0.5246(5) 0.047(2) Uani 1 1 d . . .
H6 H 0.7747 0.3970 0.5011 0.056 Uiso 1 1 calc R . .
C7 C 0.7571(5) 0.2731(5) 0.4761(4) 0.0369(17) Uani 1 1 d . . .
C8 C 0.7405(6) 0.2771(5) 0.4031(4) 0.0433(19) Uani 1 1 d . . .
C9 C 0.7282(5) 0.1929(5) 0.3864(4) 0.0398(18) Uani 1 1 d . . .
C10 C 0.7457(5) 0.1375(5) 0.4476(4) 0.0339(16) Uani 1 1 d . . .
C11 C 0.7593(5) 0.0433(5) 0.4512(4) 0.0352(16) Uani 1 1 d . . .
H11 H 0.7355 0.0138 0.4176 0.042 Uiso 1 1 calc R . .
C12 C 0.8031(4) -0.0098(5) 0.4978(4) 0.0287(14) Uani 1 1 d . . .
C13 C 0.8443(5) -0.1049(5) 0.4873(4) 0.0344(16) Uani 1 1 d . . .
C14 C 0.9081(5) -0.1227(5) 0.5297(4) 0.0337(16) Uani 1 1 d . . .
C15 C 0.9043(5) -0.0405(5) 0.5684(4) 0.0304(15) Uani 1 1 d . . .
C16 C 0.9684(5) -0.0288(5) 0.6168(4) 0.0373(17) Uani 1 1 d . . .
H16A H 0.9616 0.0350 0.6278 0.056 Uiso 1 1 calc R . .
H16B H 1.0359 -0.0534 0.5898 0.056 Uiso 1 1 calc R . .
H16C H 0.9496 -0.0603 0.6644 0.056 Uiso 1 1 calc R . .
C17 C 0.5863(10) 0.4507(7) 0.7893(6) 0.097(5) Uani 1 1 d . . .
H17A H 0.5748 0.5146 0.7760 0.116 Uiso 1 1 calc R . .
H17B H 0.5223 0.4334 0.8098 0.116 Uiso 1 1 calc R . .
C18 C 0.6376(12) 0.4402(9) 0.8497(6) 0.113(5) Uani 1 1 d . . .
H18A H 0.6475 0.3775 0.8645 0.170 Uiso 1 1 calc R . .
H18B H 0.5985 0.4779 0.8939 0.170 Uiso 1 1 calc R . .
H18C H 0.7005 0.4584 0.8304 0.170 Uiso 1 1 calc R . .
C19 C 0.7311(11) 0.5157(6) 0.6324(6) 0.129(6) Uani 1 1 d DU . .
H19A H 0.7502 0.5376 0.6751 0.154 Uiso 1 1 calc R . .
H19B H 0.7869 0.5095 0.5865 0.154 Uiso 1 1 calc R . .
C20 C 0.6482(12) 0.5760(10) 0.6197(9) 0.130(5) Uani 1 1 d DU . .
H20A H 0.6334 0.5555 0.5750 0.196 Uiso 1 1 calc R . .
H20B H 0.6627 0.6363 0.6114 0.196 Uiso 1 1 calc R . .
H20C H 0.5922 0.5770 0.6642 0.196 Uiso 1 1 calc R . .
C21 C 0.7394(7) 0.3575(6) 0.3534(5) 0.059(2) Uani 1 1 d . . .
H21A H 0.6877 0.3600 0.3279 0.071 Uiso 1 1 calc R . .
H21B H 0.7237 0.4123 0.3855 0.071 Uiso 1 1 calc R . .
C22 C 0.8338(8) 0.3559(8) 0.2948(6) 0.082(3) Uani 1 1 d . . .
H22A H 0.8853 0.3535 0.3198 0.122 Uiso 1 1 calc R . .
H22B H 0.8298 0.4100 0.2647 0.122 Uiso 1 1 calc R . .
H22C H 0.8485 0.3030 0.2616 0.122 Uiso 1 1 calc R . .
C23 C 0.6946(6) 0.1665(6) 0.3218(5) 0.049(2) Uani 1 1 d . . .
H23A H 0.7144 0.1010 0.3130 0.059 Uiso 1 1 calc R . .
H23B H 0.7261 0.1958 0.2752 0.059 Uiso 1 1 calc R . .
C24 C 0.5851(7) 0.1928(7) 0.3378(6) 0.074(3) Uani 1 1 d . . .
H24A H 0.5538 0.1630 0.3835 0.111 Uiso 1 1 calc R . .
H24B H 0.5655 0.1745 0.2946 0.111 Uiso 1 1 calc R . .
H24C H 0.5655 0.2577 0.3456 0.111 Uiso 1 1 calc R . .
C25 C 0.8155(5) -0.1670(5) 0.4406(4) 0.0398(17) Uani 1 1 d . . .
H25A H 0.8733 -0.2117 0.4149 0.048 Uiso 1 1 calc R . .
H25B H 0.7911 -0.1327 0.4010 0.048 Uiso 1 1 calc R . .
C26 C 0.7382(7) -0.2153(6) 0.4870(5) 0.060(2) Uani 1 1 d . . .
H26A H 0.7645 -0.2550 0.5224 0.089 Uiso 1 1 calc R . .
H26B H 0.7174 -0.2507 0.4532 0.089 Uiso 1 1 calc R . .
H26C H 0.6826 -0.1715 0.5156 0.089 Uiso 1 1 calc R . .
C27 C 0.9728(6) -0.2101(5) 0.5371(5) 0.049(2) Uani 1 1 d . . .
H27A H 1.0381 -0.1989 0.5340 0.058 Uiso 1 1 calc R . .
H27B H 0.9790 -0.2502 0.4939 0.058 Uiso 1 1 calc R . .
C28 C 0.9362(8) -0.2568(6) 0.6099(6) 0.078(3) Uani 1 1 d . . .
H28A H 0.9334 -0.2191 0.6530 0.117 Uiso 1 1 calc R . .
H28B H 0.9801 -0.3139 0.6105 0.117 Uiso 1 1 calc R . .
H28C H 0.8712 -0.2677 0.6137 0.117 Uiso 1 1 calc R . .
C29 C 0.7717(5) 0.0987(5) 0.7059(4) 0.0351(16) Uani 1 1 d . . .
C30 C 0.8002(5) 0.1502(5) 0.7576(4) 0.0385(17) Uani 1 1 d . . .
C31 C 0.8620(5) 0.2102(5) 0.7300(4) 0.0377(17) Uani 1 1 d . . .
H31 H 0.8850 0.2173 0.6769 0.045 Uiso 1 1 calc R . .
C32 C 0.8903(6) 0.2595(5) 0.7786(5) 0.0463(19) Uani 1 1 d . . .
H32 H 0.9358 0.2970 0.7584 0.056 Uiso 1 1 calc R . .
C33 C 0.8532(6) 0.2551(6) 0.8565(5) 0.047(2) Uani 1 1 d . . .
C34 C 0.7882(6) 0.1988(6) 0.8850(5) 0.049(2) Uani 1 1 d . . .
H34 H 0.7608 0.1965 0.9383 0.059 Uiso 1 1 calc R . .
C35 C 0.7627(5) 0.1461(5) 0.8372(4) 0.0417(18) Uani 1 1 d . . .
H35 H 0.7195 0.1066 0.8579 0.050 Uiso 1 1 calc R . .
C36 C 0.8814(7) 0.3103(7) 0.9100(6) 0.067(3) Uani 1 1 d . . .
H36A H 0.8377 0.3687 0.9190 0.100 Uiso 1 1 calc R . .
H36B H 0.9481 0.3187 0.8877 0.100 Uiso 1 1 calc R . .
H36C H 0.8767 0.2794 0.9582 0.100 Uiso 1 1 calc R . .
C37 C 0.7437(5) 0.0137(5) 0.7282(4) 0.0327(15) Uani 1 1 d . . .
C38 C 0.6857(5) -0.0200(5) 0.6909(4) 0.0381(17) Uani 1 1 d . . .
H38 H 0.6635 0.0149 0.6532 0.046 Uiso 1 1 calc R . .
C39 C 0.6599(6) -0.1022(6) 0.7074(4) 0.0452(19) Uani 1 1 d . . .
H39 H 0.6174 -0.1218 0.6834 0.054 Uiso 1 1 calc R . .
C40 C 0.6963(6) -0.1569(6) 0.7595(5) 0.049(2) Uani 1 1 d . . .
C41 C 0.7561(6) -0.1263(5) 0.7953(5) 0.049(2) Uani 1 1 d . . .
H41 H 0.7813 -0.1632 0.8306 0.059 Uiso 1 1 calc R . .
C42 C 0.7798(6) -0.0425(5) 0.7803(4) 0.0410(18) Uani 1 1 d . . .
H42 H 0.8210 -0.0227 0.8054 0.049 Uiso 1 1 calc R . .
C43 C 0.6717(9) -0.2478(6) 0.7741(6) 0.075(3) Uani 1 1 d . . .
H43A H 0.7115 -0.2814 0.8045 0.113 Uiso 1 1 calc R . .
H43B H 0.6845 -0.2796 0.7258 0.113 Uiso 1 1 calc R . .
H43C H 0.6030 -0.2420 0.8018 0.113 Uiso 1 1 calc R . .
C44 C 0.8333(5) 0.7589(5) 0.1532(4) 0.0327(15) Uani 1 1 d . . .
C45 C 0.8597(5) 0.8182(5) 0.1966(4) 0.0318(15) Uani 1 1 d . . .
H45 H 0.8436 0.8118 0.2501 0.038 Uiso 1 1 calc R . .
C46 C 0.9084(5) 0.8858(5) 0.1650(4) 0.0388(17) Uani 1 1 d . . .
C47 C 0.9342(6) 0.8964(6) 0.0876(4) 0.050(2) Uani 1 1 d . . .
H47 H 0.9669 0.9431 0.0655 0.060 Uiso 1 1 calc R . .
C48 C 0.9113(6) 0.8369(6) 0.0424(4) 0.051(2) Uani 1 1 d . A .
C49 C 0.8614(5) 0.7707(5) 0.0750(4) 0.0387(17) Uani 1 1 d . . .
H49 H 0.8455 0.7317 0.0430 0.046 Uiso 1 1 calc R . .
C50 C 0.9306(6) 0.9507(6) 0.2136(4) 0.0446(19) Uani 1 1 d . . .
C51 C 0.9405(9) 0.8476(8) -0.0415(5) 0.084(4) Uani 1 1 d D . .
C52 C 0.6901(5) 0.7137(5) 0.2691(4) 0.0293(14) Uani 1 1 d . . .
C53 C 0.6487(5) 0.8027(5) 0.2897(4) 0.0327(15) Uani 1 1 d . . .
H53 H 0.6729 0.8484 0.2580 0.039 Uiso 1 1 calc R . .
C54 C 0.5727(5) 0.8271(5) 0.3558(4) 0.0348(16) Uani 1 1 d . . .
C55 C 0.5328(5) 0.7640(5) 0.4028(4) 0.0392(18) Uani 1 1 d . . .
H55 H 0.4803 0.7809 0.4468 0.047 Uiso 1 1 calc R . .
C56 C 0.5721(5) 0.6753(5) 0.3834(4) 0.0392(17) Uani 1 1 d . . .
C57 C 0.6483(5) 0.6506(5) 0.3180(4) 0.0341(16) Uani 1 1 d . . .
H57 H 0.6727 0.5888 0.3062 0.041 Uiso 1 1 calc R . .
C58 C 0.5393(6) 0.9244(6) 0.3766(5) 0.048(2) Uani 1 1 d . . .
C59 C 0.5366(6) 0.6032(7) 0.4329(5) 0.056(2) Uani 1 1 d . . .
C60 C 0.8660(5) 0.6076(5) 0.2193(4) 0.0359(16) Uani 1 1 d . . .
C61 C 0.8769(5) 0.6062(5) 0.2911(4) 0.0386(17) Uani 1 1 d . . .
H61 H 0.8306 0.6451 0.3289 0.046 Uiso 1 1 calc R . .
C62 C 0.9523(6) 0.5505(5) 0.3111(5) 0.049(2) Uani 1 1 d . . .
C63 C 1.0208(6) 0.4933(6) 0.2582(6) 0.055(2) Uani 1 1 d . . .
H63 H 1.0713 0.4537 0.2721 0.066 Uiso 1 1 calc R . .
C64 C 1.0150(6) 0.4942(6) 0.1847(6) 0.054(2) Uani 1 1 d . B .
C65 C 0.9368(5) 0.5497(5) 0.1660(5) 0.0411(18) Uani 1 1 d . . .
H65 H 0.9320 0.5477 0.1156 0.049 Uiso 1 1 calc R . .
C66 C 0.9592(9) 0.5519(7) 0.3901(7) 0.074(3) Uani 1 1 d . . .
C67 C 1.0883(9) 0.4330(7) 0.1261(8) 0.088(4) Uani 1 1 d D . .
C68 C 0.7315(5) 0.6301(5) 0.1398(4) 0.0329(15) Uani 1 1 d . . .
C69 C 0.6798(5) 0.6779(5) 0.0933(4) 0.0381(17) Uani 1 1 d . . .
H69 H 0.6759 0.7409 0.0906 0.046 Uiso 1 1 calc R . .
C70 C 0.6340(6) 0.6375(6) 0.0507(4) 0.0445(19) Uani 1 1 d . . .
C71 C 0.6362(6) 0.5467(6) 0.0543(5) 0.053(2) Uani 1 1 d . . .
H71 H 0.6044 0.5190 0.0255 0.064 Uiso 1 1 calc R . .
C72 C 0.6852(6) 0.4970(6) 0.1001(5) 0.0460(19) Uani 1 1 d . . .
C73 C 0.7303(5) 0.5383(5) 0.1433(4) 0.0374(17) Uani 1 1 d . . .
H73 H 0.7613 0.5030 0.1763 0.045 Uiso 1 1 calc R . .
C74 C 0.5811(7) 0.6932(7) 0.0018(5) 0.059(2) Uani 1 1 d . . .
C75 C 0.6850(8) 0.3981(6) 0.1090(6) 0.065(3) Uani 1 1 d . . .
C80 C 0.633(3) 0.022(2) 0.085(2) 0.35(2) Uiso 1 1 d D . .
H80A H 0.6871 -0.0294 0.0793 0.418 Uiso 1 1 calc R . .
H80B H 0.6318 0.0369 0.0328 0.418 Uiso 1 1 calc R . .
Cl1 Cl 0.698(2) 0.1106(17) 0.1007(15) 0.659(16) Uiso 1 1 d D . .
Cl2 Cl 0.5314(18) -0.0420(16) 0.1093(14) 0.616(14) Uiso 1 1 d D . .
F1 F 0.8770(4) 1.0315(4) 0.2144(4) 0.085(2) Uani 1 1 d . . .
F2 F 1.0205(3) 0.9638(3) 0.1909(3) 0.0544(12) Uani 1 1 d . . .
F3 F 0.9178(5) 0.9257(5) 0.2853(3) 0.093(2) Uani 1 1 d . . .
F4 F 0.9159(19) 0.9359(10) -0.0591(8) 0.134(7) Uani 0.55(2) 1 d PDU A 1
F5 F 1.0255(12) 0.813(3) -0.0760(13) 0.25(3) Uani 0.55(2) 1 d PD A 1
F6 F 0.8845(13) 0.8178(11) -0.0747(10) 0.073(5) Uani 0.55(2) 1 d PD A 1
F4' F 0.994(2) 0.7702(13) -0.0744(13) 0.129(15) Uani 0.45(2) 1 d PD A 2
F5' F 0.871(2) 0.858(2) -0.0718(19) 0.144(10) Uani 0.45(2) 1 d PDU A 2
F6' F 1.005(2) 0.8966(16) -0.0663(10) 0.107(8) Uani 0.45(2) 1 d PDU A 2
F7 F 0.5349(4) 0.9759(3) 0.3173(3) 0.0753(17) Uani 1 1 d . . .
F8 F 0.4508(3) 0.9432(3) 0.4256(3) 0.0592(13) Uani 1 1 d . . .
F9 F 0.5977(4) 0.9549(4) 0.4096(5) 0.095(2) Uani 1 1 d . . .
F10 F 0.4677(5) 0.6320(4) 0.4948(4) 0.105(3) Uani 1 1 d . . .
F11 F 0.6068(4) 0.5517(4) 0.4566(3) 0.0829(19) Uani 1 1 d . . .
F12 F 0.5051(6) 0.5458(6) 0.3981(4) 0.123(3) Uani 1 1 d . . .
F13 F 1.0007(8) 0.6171(5) 0.4031(5) 0.129(3) Uani 1 1 d . . .
F14 F 1.0075(8) 0.4798(4) 0.4105(4) 0.137(4) Uani 1 1 d . . .
F15 F 0.8751(7) 0.5704(8) 0.4404(4) 0.153(4) Uani 1 1 d . . .
F16 F 1.1785(7) 0.4459(7) 0.1214(6) 0.105(2) Uani 0.690(8) 1 d PD B 1
F17 F 1.0941(8) 0.3487(7) 0.1520(7) 0.105(2) Uani 0.690(8) 1 d PD B 1
F18 F 1.0783(8) 0.4362(8) 0.0592(7) 0.105(2) Uani 0.690(8) 1 d PD B 1
F16' F 1.0415(14) 0.3907(17) 0.0861(15) 0.105(2) Uani 0.310(8) 1 d PD B 2=
F17' F 1.1251(17) 0.4746(15) 0.0614(12) 0.105(2) Uani 0.310(8) 1 d PD B 2=
F18' F 1.1411(16) 0.3614(15) 0.1405(15) 0.105(2) Uani 0.310(8) 1 d PD B 2=
F19 F 0.6259(6) 0.7579(5) -0.0327(4) 0.101(2) Uani 1 1 d . . .
F20 F 0.4954(5) 0.7366(6) 0.0391(4) 0.118(3) Uani 1 1 d . . .
F21 F 0.5691(6) 0.6482(4) -0.0535(4) 0.097(2) Uani 1 1 d . . .
F22 F 0.6593(6) 0.3632(4) 0.0551(5) 0.106(2) Uani 1 1 d . . .
F23 F 0.7715(5) 0.3516(4) 0.1068(4) 0.093(2) Uani 1 1 d . . .
F24 F 0.6283(6) 0.3802(4) 0.1744(4) 0.107(3) Uani 1 1 d . . .
N1 N 0.6993(4) 0.2703(4) 0.6430(3) 0.0393(15) Uani 1 1 d . . .
N2 N 0.7609(4) 0.1876(4) 0.5010(3) 0.0341(13) Uani 1 1 d . . .
N3 N 0.8402(4) 0.0257(4) 0.5516(3) 0.0309(13) Uani 1 1 d . . .
Pd1 Pd 0.76947(4) 0.14425(3) 0.60424(3) 0.02431(15) Uani 1 1 d . . .

loop_
_atom_site_aniso_label
_atom_site_aniso_U_11
_atom_site_aniso_U_22
_atom_site_aniso_U_33
_atom_site_aniso_U_23
_atom_site_aniso_U_13
_atom_site_aniso_U_12
B1 0.030(4) 0.034(4) 0.031(4) 0.003(3) -0.006(3) -0.014(3)
C1 0.038(4) 0.074(6) 0.041(5) 0.007(4) -0.003(4) 0.003(4)
C2 0.047(5) 0.046(5) 0.042(4) -0.004(4) -0.010(4) 0.011(4)
C3 0.086(7) 0.047(5) 0.041(5) -0.002(4) -0.011(5) 0.024(5)
C4 0.100(8) 0.042(5) 0.042(5) -0.001(4) -0.008(5) 0.006(5)
C5 0.065(5) 0.027(4) 0.040(4) 0.004(3) -0.007(4) 0.001(4)
C6 0.059(5) 0.026(4) 0.047(5) 0.005(3) -0.007(4) -0.003(4)
C7 0.033(4) 0.035(4) 0.035(4) 0.004(3) -0.004(3) 0.001(3)
C8 0.046(4) 0.035(4) 0.037(4) 0.010(3) -0.007(3) 0.011(3)
C9 0.036(4) 0.046(5) 0.030(4) 0.007(3) -0.008(3) 0.006(3)
C10 0.030(4) 0.033(4) 0.033(4) 0.004(3) -0.006(3) 0.000(3)
C11 0.029(4) 0.041(4) 0.035(4) 0.002(3) -0.008(3) -0.008(3)
C12 0.022(3) 0.036(4) 0.025(3) 0.000(3) -0.002(3) -0.006(3)
C13 0.027(3) 0.033(4) 0.039(4) 0.001(3) -0.006(3) -0.002(3)
C14 0.032(4) 0.031(4) 0.038(4) 0.005(3) -0.010(3) -0.008(3)
C15 0.032(4) 0.030(4) 0.031(4) 0.006(3) -0.009(3) -0.012(3)
C16 0.036(4) 0.040(4) 0.040(4) 0.008(3) -0.018(3) -0.008(3)
C17 0.140(11) 0.050(6) 0.056(6) -0.010(5) 0.009(7) 0.038(7)
C18 0.183(15) 0.085(9) 0.052(7) -0.029(6) -0.010(8) -0.004(9)
C19 0.238(15) 0.035(5) 0.052(6) 0.008(5) 0.012(8) 0.043(7)
C20 0.185(14) 0.104(10) 0.120(10) -0.004(9) -0.067(10) -0.033(8)
C21 0.090(7) 0.039(5) 0.039(5) 0.013(4) -0.020(5) 0.008(5)
C22 0.095(8) 0.080(8) 0.084(8) 0.054(6) -0.040(7) -0.036(6)
C23 0.050(5) 0.054(5) 0.043(4) 0.006(4) -0.020(4) -0.001(4)
C24 0.068(6) 0.075(7) 0.087(8) 0.004(6) -0.046(6) 0.001(5)
C25 0.043(4) 0.032(4) 0.045(4) 0.000(3) -0.015(3) -0.006(3)
C26 0.068(6) 0.061(6) 0.064(6) 0.011(5) -0.026(5) -0.038(5)
C27 0.048(5) 0.033(4) 0.067(6) -0.004(4) -0.024(4) 0.002(4)
C28 0.100(8) 0.045(6) 0.101(8) 0.027(6) -0.053(7) -0.008(5)
C29 0.030(4) 0.043(4) 0.033(4) 0.009(3) -0.010(3) -0.006(3)
C30 0.035(4) 0.046(5) 0.035(4) 0.008(3) -0.011(3) -0.009(3)
C31 0.036(4) 0.036(4) 0.040(4) 0.005(3) -0.008(3) -0.008(3)
C32 0.043(4) 0.039(4) 0.058(5) -0.001(4) -0.011(4) -0.018(4)
C33 0.039(4) 0.048(5) 0.054(5) -0.013(4) -0.010(4) -0.010(4)
C34 0.049(5) 0.061(6) 0.038(4) -0.007(4) -0.009(4) -0.017(4)
C35 0.039(4) 0.051(5) 0.037(4) 0.005(4) -0.009(3) -0.017(4)
C36 0.065(6) 0.072(7) 0.068(6) -0.021(5) -0.014(5) -0.030(5)
C37 0.027(3) 0.042(4) 0.033(4) 0.007(3) -0.010(3) -0.014(3)
C38 0.042(4) 0.041(4) 0.036(4) 0.012(3) -0.017(3) -0.013(3)
C39 0.045(4) 0.055(5) 0.047(5) 0.012(4) -0.021(4) -0.027(4)
C40 0.061(5) 0.049(5) 0.043(5) 0.013(4) -0.012(4) -0.028(4)
C41 0.071(6) 0.043(5) 0.043(4) 0.019(4) -0.027(4) -0.019(4)
C42 0.053(5) 0.048(5) 0.033(4) 0.011(3) -0.021(3) -0.025(4)
C43 0.123(9) 0.051(6) 0.076(7) 0.021(5) -0.047(7) -0.048(6)
C44 0.030(4) 0.039(4) 0.030(4) 0.006(3) -0.007(3) -0.010(3)
C45 0.032(4) 0.038(4) 0.026(3) 0.002(3) -0.007(3) -0.009(3)
C46 0.038(4) 0.047(5) 0.035(4) 0.008(3) -0.012(3) -0.017(3)
C47 0.067(6) 0.053(5) 0.039(4) 0.011(4) -0.012(4) -0.040(4)
C48 0.065(5) 0.062(6) 0.030(4) 0.010(4) -0.010(4) -0.033(5)
C49 0.047(4) 0.048(5) 0.025(4) -0.004(3) -0.008(3) -0.020(4)
C50 0.051(5) 0.047(5) 0.042(4) -0.002(4) -0.011(4) -0.026(4)
C51 0.146(12) 0.093(9) 0.039(5) 0.015(6) -0.030(7) -0.080(9)
C52 0.026(3) 0.034(4) 0.027(3) 0.000(3) -0.003(3) -0.008(3)
C53 0.028(3) 0.036(4) 0.035(4) 0.001(3) -0.008(3) -0.007(3)
C54 0.026(3) 0.040(4) 0.042(4) -0.004(3) -0.016(3) -0.005(3)
C55 0.023(3) 0.057(5) 0.039(4) 0.003(4) -0.007(3) -0.015(3)
C56 0.028(4) 0.046(5) 0.043(4) 0.007(3) -0.008(3) -0.011(3)
C57 0.036(4) 0.039(4) 0.029(4) 0.002(3) -0.008(3) -0.013(3)
C58 0.034(4) 0.052(5) 0.059(5) -0.008(4) -0.014(4) -0.003(4)
C59 0.047(5) 0.065(6) 0.052(5) 0.015(5) -0.002(4) -0.020(5)
C60 0.037(4) 0.028(4) 0.042(4) 0.000(3) -0.007(3) -0.010(3)
C61 0.040(4) 0.034(4) 0.042(4) -0.002(3) -0.011(3) -0.008(3)
C62 0.055(5) 0.037(5) 0.061(5) 0.006(4) -0.027(4) -0.008(4)
C63 0.054(5) 0.036(5) 0.079(7) 0.000(4) -0.030(5) 0.000(4)
C64 0.045(5) 0.037(5) 0.078(7) -0.004(4) -0.007(4) -0.016(4)
C65 0.034(4) 0.040(4) 0.050(5) -0.004(4) -0.007(3) -0.015(3)
C66 0.100(9) 0.057(6) 0.073(7) -0.013(5) -0.055(7) 0.013(6)
C67 0.081(9) 0.058(7) 0.115(11) -0.014(7) -0.020(8) 0.003(6)
C68 0.030(4) 0.042(4) 0.027(3) -0.002(3) -0.003(3) -0.014(3)
C69 0.033(4) 0.044(4) 0.035(4) 0.001(3) -0.002(3) -0.012(3)
C70 0.043(4) 0.060(5) 0.033(4) 0.003(4) -0.010(3) -0.015(4)
C71 0.052(5) 0.066(6) 0.046(5) -0.006(4) -0.010(4) -0.028(4)
C72 0.048(5) 0.049(5) 0.042(4) -0.007(4) -0.008(4) -0.017(4)
C73 0.042(4) 0.041(4) 0.031(4) -0.003(3) -0.009(3) -0.015(3)
C74 0.065(6) 0.079(7) 0.040(5) 0.004(5) -0.020(4) -0.022(5)
C75 0.083(7) 0.048(6) 0.079(7) 0.000(5) -0.037(6) -0.030(5)
F1 0.071(4) 0.062(4) 0.130(6) -0.041(4) -0.045(4) 0.005(3)
F2 0.050(3) 0.060(3) 0.063(3) 0.000(2) -0.020(2) -0.026(2)
F3 0.153(6) 0.114(5) 0.039(3) 0.007(3) -0.021(3) -0.101(5)
F4 0.248(19) 0.123(13) 0.051(7) 0.048(8) -0.039(11) -0.099(14)
F5 0.054(9) 0.63(8) 0.052(11) 0.05(3) 0.016(7) -0.06(3)
F6 0.119(12) 0.081(10) 0.035(6) 0.017(7) -0.035(7) -0.043(9)
F4' 0.20(4) 0.126(17) 0.034(9) -0.003(9) 0.038(16) -0.06(2)
F5' 0.23(2) 0.17(2) 0.066(11) 0.052(15) -0.076(13) -0.077(18)
F6' 0.20(2) 0.115(14) 0.033(7) 0.017(8) -0.012(11) -0.127(15)
F7 0.080(4) 0.044(3) 0.080(4) 0.007(3) -0.001(3) 0.008(3)
F8 0.046(3) 0.066(3) 0.057(3) -0.012(2) -0.008(2) 0.004(2)
F9 0.060(3) 0.059(4) 0.181(7) -0.048(4) -0.064(4) 0.007(3)
F10 0.081(4) 0.090(5) 0.094(5) 0.037(4) 0.043(4) -0.001(4)
F11 0.071(4) 0.074(4) 0.080(4) 0.040(3) 0.002(3) -0.001(3)
F12 0.166(7) 0.136(7) 0.110(6) 0.052(5) -0.047(5) -0.127(6)
F13 0.239(10) 0.065(4) 0.121(6) -0.011(4) -0.116(7) -0.020(5)
F14 0.259(11) 0.057(4) 0.121(6) -0.009(4) -0.135(7) 0.035(5)
F15 0.143(8) 0.251(12) 0.052(4) 0.026(6) -0.043(5) 0.014(8)
F16 0.064(4) 0.099(5) 0.122(5) -0.043(4) 0.006(4) 0.015(3)
F17 0.064(4) 0.099(5) 0.122(5) -0.043(4) 0.006(4) 0.015(3)
F18 0.064(4) 0.099(5) 0.122(5) -0.043(4) 0.006(4) 0.015(3)
F16' 0.064(4) 0.099(5) 0.122(5) -0.043(4) 0.006(4) 0.015(3)
F17' 0.064(4) 0.099(5) 0.122(5) -0.043(4) 0.006(4) 0.015(3)
F18' 0.064(4) 0.099(5) 0.122(5) -0.043(4) 0.006(4) 0.015(3)
F19 0.133(6) 0.110(5) 0.092(5) 0.052(4) -0.069(4) -0.056(5)
F20 0.093(5) 0.169(8) 0.064(4) 0.021(4) -0.022(4) 0.044(5)
F21 0.150(6) 0.092(5) 0.081(4) 0.004(4) -0.083(4) -0.025(4)
F22 0.147(6) 0.068(4) 0.143(6) -0.010(4) -0.092(5) -0.041(4)
F23 0.092(5) 0.052(4) 0.144(6) -0.015(4) -0.052(4) -0.006(3)
F24 0.133(6) 0.058(4) 0.105(5) 0.006(4) 0.017(5) -0.036(4)
N1 0.047(4) 0.036(4) 0.028(3) 0.001(3) -0.007(3) 0.003(3)
N2 0.040(3) 0.033(3) 0.026(3) 0.008(2) -0.008(3) -0.001(3)
N3 0.031(3) 0.029(3) 0.035(3) 0.011(2) -0.012(2) -0.007(2)
Pd1 0.0248(3) 0.0249(3) 0.0218(2) 0.00366(18) -0.00563(18) -0.00302(19)

loop_
_atom_type_symbol
_atom_type_description
_atom_type_scat_dispersion_real
_atom_type_scat_dispersion_imag
_atom_type_scat_source
C C 0.0033 0.0016 'International Tables Vol C Tables 4.2.6.8 and 6.1.1.4'
H H 0.0000 0.0000 'International Tables Vol C Tables 4.2.6.8 and 6.1.1.4'
B B 0.0013 0.0007 'International Tables Vol C Tables 4.2.6.8 and 6.1.1.4'
N N 0.0061 0.0033 'International Tables Vol C Tables 4.2.6.8 and 6.1.1.4'
F F 0.0171 0.0103 'International Tables Vol C Tables 4.2.6.8 and 6.1.1.4'
Pd Pd -0.9988 1.0072 'International Tables Vol C Tables 4.2.6.8 and 6.1.1.4'
Cl Cl 0.1484 0.1585 'International Tables Vol C Tables 4.2.6.8 and 6.1.1.4'

loop_
_geom_angle_atom_site_label_1
_geom_angle_atom_site_label_2
_geom_angle_atom_site_label_3
_geom_angle
C44 B1 C52 112.8(6)
C44 B1 C68 113.7(6)
C52 B1 C68 104.6(5)
C44 B1 C60 104.5(5)
C52 B1 C60 110.0(6)
C68 B1 C60 111.5(6)
N1 C2 C3 109.9(8)
N1 C2 C1 124.5(8)
C3 C2 C1 125.1(8)
C4 C3 C2 108.4(8)
C4 C3 C17 128.0(10)
C2 C3 C17 123.5(9)
C3 C4 C5 104.9(8)
C3 C4 C19 129.8(8)
C5 C4 C19 124.9(8)
C6 C5 N1 122.6(7)
C6 C5 C4 125.6(7)
N1 C5 C4 108.8(7)
C5 C6 C7 125.6(7)
N2 C7 C6 121.3(7)
N2 C7 C8 109.2(7)
C6 C7 C8 128.8(7)
C9 C8 C7 107.0(6)
C9 C8 C21 127.0(7)
C7 C8 C21 126.0(8)
C8 C9 C10 105.8(7)
C8 C9 C23 127.4(7)
C10 C9 C23 126.5(7)
N2 C10 C11 121.7(6)
N2 C10 C9 109.7(6)
C11 C10 C9 128.0(7)
C12 C11 C10 126.9(7)
C11 C12 N3 122.3(6)
C11 C12 C13 127.2(6)
N3 C12 C13 108.2(6)
C14 C13 C12 106.6(6)
C14 C13 C25 129.4(7)
C12 C13 C25 124.0(6)
C13 C14 C15 107.4(6)
C13 C14 C27 128.4(7)
C15 C14 C27 124.1(6)
N3 C15 C14 111.0(6)
N3 C15 C16 123.9(6)
C14 C15 C16 125.0(6)
C18 C17 C3 114.1(10)
C20 C19 C4 104.8(13)
C22 C21 C8 112.6(7)
C9 C23 C24 111.5(7)
C13 C25 C26 112.8(7)
C14 C27 C28 113.5(7)
C30 C29 C37 120.3(6)
C30 C29 Pd1 120.3(5)
C37 C29 Pd1 119.3(5)
C31 C30 C35 117.5(7)
C31 C30 C29 120.5(7)
C35 C30 C29 121.9(7)
C32 C31 C30 121.1(7)
C31 C32 C33 120.9(7)
C32 C33 C34 118.7(7)
C32 C33 C36 121.5(8)
C34 C33 C36 119.8(8)
C35 C34 C33 121.0(8)
C34 C35 C30 120.6(7)
C38 C37 C42 117.1(7)
C38 C37 C29 119.1(6)
C42 C37 C29 123.4(6)
C39 C38 C37 121.9(7)
C38 C39 C40 120.0(7)
C41 C40 C39 119.2(7)
C41 C40 C43 121.3(8)
C39 C40 C43 119.5(8)
C40 C41 C42 120.8(7)
C41 C42 C37 120.9(7)
C49 C44 C45 115.6(6)
C49 C44 B1 124.5(6)
C45 C44 B1 119.8(6)
C46 C45 C44 122.8(6)
C47 C46 C45 120.3(7)
C47 C46 C50 118.5(7)
C45 C46 C50 121.2(7)
C46 C47 C48 118.5(7)
C49 C48 C47 120.5(7)
C49 C48 C51 121.1(7)
C47 C48 C51 118.4(7)
C48 C49 C44 122.4(7)
F2 C50 F1 104.4(6)
F2 C50 F3 105.0(7)
F1 C50 F3 107.4(7)
F2 C50 C46 114.0(7)
F1 C50 C46 112.2(7)
F3 C50 C46 113.2(6)
F5 C51 F5' 123(2)
F5 C51 F6' 59(2)
F5' C51 F6' 117(2)
F5 C51 F6 106.9(19)
F5' C51 F6 27.3(17)
F6' C51 F6 131.0(15)
F5 C51 F4' 39(2)
F5' C51 F4' 101(2)
F6' C51 F4' 97.5(17)
F6 C51 F4' 75.9(17)
F5 C51 F4 113(2)
F5' C51 F4 69.7(16)
F6' C51 F4 58.2(13)
F6 C51 F4 96.0(14)
F4' C51 F4 140.0(14)
F5 C51 C48 116.5(15)
F5' C51 C48 114.5(19)
F6' C51 C48 115.1(11)
F6 C51 C48 112.7(11)
F4' C51 C48 108.9(13)
F4 C51 C48 110.2(10)
C53 C52 C57 115.1(6)
C53 C52 B1 125.7(6)
C57 C52 B1 119.2(6)
C52 C53 C54 122.2(7)
C55 C54 C53 121.6(7)
C55 C54 C58 120.2(7)
C53 C54 C58 118.1(7)
C54 C55 C56 117.4(7)
C55 C56 C57 121.3(7)
C55 C56 C59 120.8(7)
C57 C56 C59 117.8(7)
C56 C57 C52 122.3(7)
F9 C58 F7 106.4(8)
F9 C58 F8 105.7(7)
F7 C58 F8 105.6(6)
F9 C58 C54 112.0(6)
F7 C58 C54 113.2(7)
F8 C58 C54 113.4(7)
F10 C59 F12 107.6(8)
F10 C59 F11 105.5(8)
F12 C59 F11 103.3(9)
F10 C59 C56 114.1(8)
F12 C59 C56 113.3(8)
F11 C59 C56 112.1(7)
C61 C60 C65 115.9(7)
C61 C60 B1 122.8(6)
C65 C60 B1 121.1(7)
C60 C61 C62 123.0(7)
C63 C62 C61 120.3(8)
C63 C62 C66 119.6(8)
C61 C62 C66 120.1(8)
C62 C63 C64 119.0(8)
C63 C64 C65 119.7(8)
C63 C64 C67 120.1(9)
C65 C64 C67 120.1(9)
C60 C65 C64 122.0(8)
F14 C66 F15 107.7(12)
F14 C66 F13 105.3(9)
F15 C66 F13 101.4(10)
F14 C66 C62 115.3(9)
F15 C66 C62 113.4(9)
F13 C66 C62 112.6(10)
F18' C67 F18 114.9(17)
F18' C67 F17 31.8(12)
F18 C67 F17 111.0(12)
F18' C67 F16 68.9(14)
F18 C67 F16 107.8(12)
F17 C67 F16 100.2(11)
F18' C67 F17' 116.8(18)
F18 C67 F17' 44.2(12)
F17 C67 F17' 137.8(14)
F16 C67 F17' 68.9(14)
F18' C67 F16' 95.2(19)
F18 C67 F16' 43.7(13)
F17 C67 F16' 74.7(14)
F16 C67 F16' 139.3(14)
F17' C67 F16' 87.7(19)
F18' C67 C64 124.5(16)
F18 C67 C64 117.1(10)
F17 C67 C64 108.7(10)
F16 C67 C64 110.5(10)
F17' C67 C64 113.3(12)
F16' C67 C64 109.2(12)
C69 C68 C73 115.2(6)
C69 C68 B1 122.6(6)
C73 C68 B1 121.8(6)
C70 C69 C68 122.7(7)
C71 C70 C69 120.4(8)
C71 C70 C74 120.1(8)
C69 C70 C74 119.5(8)
C72 C71 C70 118.9(8)
C71 C72 C73 120.3(8)
C71 C72 C75 120.7(8)
C73 C72 C75 118.9(8)
C72 C73 C68 122.4(7)
F20 C74 F21 107.0(8)
F20 C74 F19 103.3(9)
F21 C74 F19 104.5(8)
F20 C74 C70 113.7(7)
F21 C74 C70 114.1(9)
F19 C74 C70 113.3(8)
F24 C75 F22 108.2(9)
F24 C75 F23 105.2(9)
F22 C75 F23 105.4(9)
F24 C75 C72 112.3(8)
F22 C75 C72 113.1(8)
F23 C75 C72 112.1(8)
Cl1 C80 Cl2 155(3)
C2 N1 C5 107.5(6)
C2 N1 Pd1 131.7(5)
C5 N1 Pd1 119.0(5)
C10 N2 C7 108.0(6)
C10 N2 Pd1 124.7(5)
C7 N2 Pd1 126.9(5)
C15 N3 C12 106.6(6)
C15 N3 Pd1 132.5(5)
C12 N3 Pd1 118.8(4)
C29 Pd1 N2 176.9(3)
C29 Pd1 N3 93.2(3)
N2 Pd1 N3 86.4(2)
C29 Pd1 N1 94.5(3)
N2 Pd1 N1 86.0(2)
N3 Pd1 N1 172.3(2)

loop_
_geom_bond_atom_site_label_1
_geom_bond_atom_site_label_2
_geom_bond_distance
B1 C44 1.626(10)
B1 C52 1.633(10)
B1 C68 1.645(10)
B1 C60 1.658(11)
C1 C2 1.479(12)
C2 N1 1.324(9)
C2 C3 1.452(12)
C3 C4 1.365(13)
C3 C17 1.512(12)
C4 C5 1.464(11)
C4 C19 1.582(13)
C5 C6 1.358(11)
C5 N1 1.407(10)
C6 C7 1.420(11)
C7 N2 1.363(9)
C7 C8 1.425(10)
C8 C9 1.385(11)
C8 C21 1.504(10)
C9 C10 1.435(10)
C9 C23 1.498(11)
C10 N2 1.353(9)
C10 C11 1.413(10)
C11 C12 1.364(9)
C12 N3 1.420(8)
C12 C13 1.455(10)
C13 C14 1.358(10)
C13 C25 1.490(10)
C14 C15 1.445(10)
C14 C27 1.506(10)
C15 N3 1.331(8)
C15 C16 1.498(9)
C17 C18 1.494(17)
C19 C20 1.445(14)
C21 C22 1.493(14)
C23 C24 1.522(12)
C25 C26 1.513(11)
C27 C28 1.506(13)
C29 C30 1.445(10)
C29 C37 1.445(10)
C29 Pd1 1.978(7)
C30 C31 1.393(10)
C30 C35 1.416(10)
C31 C32 1.379(11)
C32 C33 1.386(11)
C33 C34 1.387(11)
C33 C36 1.501(11)
C34 C35 1.378(11)
C37 C38 1.404(10)
C37 C42 1.409(10)
C38 C39 1.377(10)
C39 C40 1.399(11)
C40 C41 1.385(11)
C40 C43 1.494(11)
C41 C42 1.385(10)
C44 C49 1.396(9)
C44 C45 1.397(10)
C45 C46 1.385(10)
C46 C47 1.380(10)
C46 C50 1.490(10)
C47 C48 1.394(11)
C48 C49 1.383(11)
C48 C51 1.492(12)
C50 F2 1.317(9)
C50 F1 1.326(10)
C50 F3 1.331(9)
C51 F5 1.247(17)
C51 F5' 1.276(18)
C51 F6' 1.290(15)
C51 F6 1.300(15)
C51 F4' 1.339(17)
C51 F4 1.377(15)
C52 C53 1.393(10)
C52 C57 1.404(9)
C53 C54 1.402(10)
C54 C55 1.374(10)
C54 C58 1.496(11)
C55 C56 1.379(11)
C56 C57 1.397(10)
C56 C59 1.482(11)
C58 F9 1.331(9)
C58 F7 1.332(10)
C58 F8 1.340(9)
C59 F10 1.313(10)
C59 F12 1.321(11)
C59 F11 1.334(10)
C60 C61 1.370(10)
C60 C65 1.397(10)
C61 C62 1.387(11)
C62 C63 1.373(12)
C62 C66 1.483(13)
C63 C64 1.376(13)
C64 C65 1.404(12)
C64 C67 1.488(14)
C66 F14 1.294(11)
C66 F15 1.304(14)
C66 F13 1.319(13)
C67 F18' 1.277(17)
C67 F18 1.277(13)
C67 F17 1.351(13)
C67 F16 1.351(12)
C67 F17' 1.353(17)
C67 F16' 1.381(17)
C68 C69 1.394(10)
C68 C73 1.401(10)
C69 C70 1.387(10)
C70 C71 1.378(12)
C70 C74 1.488(12)
C71 C72 1.374(12)
C72 C73 1.395(10)
C72 C75 1.510(12)
C74 F20 1.309(11)
C74 F21 1.313(10)
C74 F19 1.334(11)
C75 F24 1.311(12)
C75 F22 1.312(11)
C75 F23 1.318(11)
C80 Cl1 1.866(18)
C80 Cl2 1.876(18)
N1 Pd1 2.043(6)
N2 Pd1 2.018(5)
N3 Pd1 2.027(6)

loop_
_geom_torsion_atom_site_label_1
_geom_torsion_atom_site_label_2
_geom_torsion_atom_site_label_3
_geom_torsion_atom_site_label_4
_geom_torsion
N1 C2 C3 C4 1.6(11)
C1 C2 C3 C4 -171.1(9)
N1 C2 C3 C17 -177.1(10)
C1 C2 C3 C17 10.2(15)
C2 C3 C4 C5 2.8(11)
C17 C3 C4 C5 -178.7(11)
C2 C3 C4 C19 -170.7(11)
C17 C3 C4 C19 8(2)
C3 C4 C5 C6 154.8(10)
C19 C4 C5 C6 -31.3(16)
C3 C4 C5 N1 -6.0(11)
C19 C4 C5 N1 167.8(10)
N1 C5 C6 C7 0.0(14)
C4 C5 C6 C7 -158.3(9)
C5 C6 C7 N2 -20.8(13)
C5 C6 C7 C8 148.8(9)
N2 C7 C8 C9 3.8(8)
C6 C7 C8 C9 -166.8(8)
N2 C7 C8 C21 -174.8(7)
C6 C7 C8 C21 14.6(13)
C7 C8 C9 C10 -4.7(8)
C21 C8 C9 C10 173.9(8)
C7 C8 C9 C23 170.2(7)
C21 C8 C9 C23 -11.2(13)
C8 C9 C10 N2 4.1(8)
C23 C9 C10 N2 -170.8(7)
C8 C9 C10 C11 -167.5(7)
C23 C9 C10 C11 17.6(12)
N2 C10 C11 C12 -11.7(11)
C9 C10 C11 C12 159.1(7)
C10 C11 C12 N3 1.2(11)
C10 C11 C12 C13 -159.4(7)
C11 C12 C13 C14 158.9(7)
N3 C12 C13 C14 -3.9(7)
C11 C12 C13 C25 -23.3(11)
N3 C12 C13 C25 174.0(6)
C12 C13 C14 C15 2.0(8)
C25 C13 C14 C15 -175.7(7)
C12 C13 C14 C27 -177.8(7)
C25 C13 C14 C27 4.5(13)
C13 C14 C15 N3 0.6(8)
C27 C14 C15 N3 -179.5(7)
C13 C14 C15 C16 -175.4(6)
C27 C14 C15 C16 4.4(11)
C4 C3 C17 C18 -99.2(14)
C2 C3 C17 C18 79.2(16)
C3 C4 C19 C20 -78.9(15)
C5 C4 C19 C20 108.8(12)
C9 C8 C21 C22 -81.2(12)
C7 C8 C21 C22 97.1(10)
C8 C9 C23 C24 -78.9(11)
C10 C9 C23 C24 94.9(9)
C14 C13 C25 C26 82.6(10)
C12 C13 C25 C26 -94.8(9)
C13 C14 C27 C28 -103.0(10)
C15 C14 C27 C28 77.2(10)
C37 C29 C30 C31 154.2(7)
Pd1 C29 C30 C31 -26.4(9)
C37 C29 C30 C35 -29.7(11)
Pd1 C29 C30 C35 149.8(6)
C35 C30 C31 C32 4.0(11)
C29 C30 C31 C32 -179.6(7)
C30 C31 C32 C33 -4.2(12)
C31 C32 C33 C34 1.2(13)
C31 C32 C33 C36 -178.3(8)
C32 C33 C34 C35 1.8(13)
C36 C33 C34 C35 -178.7(8)
C33 C34 C35 C30 -1.9(13)
C31 C30 C35 C34 -1.0(11)
C29 C30 C35 C34 -177.3(7)
C30 C29 C37 C38 158.0(7)
Pd1 C29 C37 C38 -21.5(9)
C30 C29 C37 C42 -29.0(11)
Pd1 C29 C37 C42 151.5(6)
C42 C37 C38 C39 3.9(11)
C29 C37 C38 C39 177.3(7)
C37 C38 C39 C40 -3.7(12)
C38 C39 C40 C41 1.6(13)
C38 C39 C40 C43 -177.0(9)
C39 C40 C41 C42 0.2(13)
C43 C40 C41 C42 178.8(9)
C40 C41 C42 C37 0.0(13)
C38 C37 C42 C41 -2.0(11)
C29 C37 C42 C41 -175.1(7)
C52 B1 C44 C49 -136.3(7)
C68 B1 C44 C49 -17.5(10)
C60 B1 C44 C49 104.2(8)
C52 B1 C44 C45 47.9(9)
C68 B1 C44 C45 166.7(6)
C60 B1 C44 C45 -71.6(8)
C49 C44 C45 C46 1.5(10)
B1 C44 C45 C46 177.7(7)
C44 C45 C46 C47 -0.9(12)
C44 C45 C46 C50 176.7(7)
C45 C46 C47 C48 -0.8(13)
C50 C46 C47 C48 -178.4(8)
C46 C47 C48 C49 1.8(14)
C46 C47 C48 C51 -179.2(9)
C47 C48 C49 C44 -1.2(14)
C51 C48 C49 C44 179.8(9)
C45 C44 C49 C48 -0.5(11)
B1 C44 C49 C48 -176.4(8)
C47 C46 C50 F2 -49.3(11)
C45 C46 C50 F2 133.1(7)
C47 C46 C50 F1 69.0(10)
C45 C46 C50 F1 -108.5(9)
C47 C46 C50 F3 -169.2(8)
C45 C46 C50 F3 13.2(11)
C49 C48 C51 F5 -98(3)
C47 C48 C51 F5 83(3)
C49 C48 C51 F5' 56(2)
C47 C48 C51 F5' -123(2)
C49 C48 C51 F6' -164.5(18)
C47 C48 C51 F6' 17(2)
C49 C48 C51 F6 26.1(17)
C47 C48 C51 F6 -152.9(13)
C49 C48 C51 F4' -56.1(19)
C47 C48 C51 F4' 124.8(17)
C49 C48 C51 F4 132.1(14)
C47 C48 C51 F4 -46.9(16)
C44 B1 C52 C53 11.8(10)
C68 B1 C52 C53 -112.2(7)
C60 B1 C52 C53 128.0(7)
C44 B1 C52 C57 -168.7(6)
C68 B1 C52 C57 67.3(8)
C60 B1 C52 C57 -52.5(8)
C57 C52 C53 C54 1.7(10)
B1 C52 C53 C54 -178.8(6)
C52 C53 C54 C55 -1.9(10)
C52 C53 C54 C58 174.6(6)
C53 C54 C55 C56 1.5(10)
C58 C54 C55 C56 -174.9(7)
C54 C55 C56 C57 -1.0(11)
C54 C55 C56 C59 177.0(7)
C55 C56 C57 C52 0.9(11)
C59 C56 C57 C52 -177.1(7)
C53 C52 C57 C56 -1.2(10)
B1 C52 C57 C56 179.2(6)
C55 C54 C58 F9 97.3(9)
C53 C54 C58 F9 -79.3(9)
C55 C54 C58 F7 -142.4(7)
C53 C54 C58 F7 41.0(9)
C55 C54 C58 F8 -22.2(10)
C53 C54 C58 F8 161.3(6)
C55 C56 C59 F10 -0.8(12)
C57 C56 C59 F10 177.3(8)
C55 C56 C59 F12 122.9(9)
C57 C56 C59 F12 -59.1(11)
C55 C56 C59 F11 -120.7(8)
C57 C56 C59 F11 57.4(11)
C44 B1 C60 C61 98.1(8)
C52 B1 C60 C61 -23.2(9)
C68 B1 C60 C61 -138.8(7)
C44 B1 C60 C65 -76.8(8)
C52 B1 C60 C65 161.8(6)
C68 B1 C60 C65 46.3(8)
C65 C60 C61 C62 -0.7(11)
B1 C60 C61 C62 -175.8(7)
C60 C61 C62 C63 0.0(12)
C60 C61 C62 C66 -179.5(9)
C61 C62 C63 C64 2.1(13)
C66 C62 C63 C64 -178.4(9)
C62 C63 C64 C65 -3.5(13)
C62 C63 C64 C67 179.9(9)
C61 C60 C65 C64 -0.8(11)
B1 C60 C65 C64 174.5(7)
C63 C64 C65 C60 2.9(12)
C67 C64 C65 C60 179.5(8)
C63 C62 C66 F14 -23.2(16)
C61 C62 C66 F14 156.4(10)
C63 C62 C66 F15 -147.9(10)
C61 C62 C66 F15 31.6(15)
C63 C62 C66 F13 97.7(11)
C61 C62 C66 F13 -82.8(12)
C63 C64 C67 F18' 21(2)
C65 C64 C67 F18' -155.4(19)
C63 C64 C67 F18 179.1(11)
C65 C64 C67 F18 2.5(16)
C63 C64 C67 F17 52.2(14)
C65 C64 C67 F17 -124.4(11)
C63 C64 C67 F16 -56.9(13)
C65 C64 C67 F16 126.6(10)
C63 C64 C67 F17' -132.0(17)
C65 C64 C67 F17' 51.4(19)
C63 C64 C67 F16' 132.1(17)
C65 C64 C67 F16' -44.5(19)
C44 B1 C68 C69 -42.6(9)
C52 B1 C68 C69 80.8(8)
C60 B1 C68 C69 -160.4(6)
C44 B1 C68 C73 144.6(7)
C52 B1 C68 C73 -92.0(7)
C60 B1 C68 C73 26.8(9)
C73 C68 C69 C70 -2.7(10)
B1 C68 C69 C70 -176.0(6)
C68 C69 C70 C71 1.4(11)
C68 C69 C70 C74 -179.4(7)
C69 C70 C71 C72 -0.5(12)
C74 C70 C71 C72 -179.7(8)
C70 C71 C72 C73 1.2(12)
C70 C71 C72 C75 176.7(8)
C71 C72 C73 C68 -2.8(12)
C75 C72 C73 C68 -178.4(8)
C69 C68 C73 C72 3.4(10)
B1 C68 C73 C72 176.7(7)
C71 C70 C74 F20 100.4(11)
C69 C70 C74 F20 -78.8(11)
C71 C70 C74 F21 -22.6(12)
C69 C70 C74 F21 158.2(8)
C71 C70 C74 F19 -142.0(9)
C69 C70 C74 F19 38.8(11)
C71 C72 C75 F24 -104.9(10)
C73 C72 C75 F24 70.7(11)
C71 C72 C75 F22 18.0(14)
C73 C72 C75 F22 -166.5(8)
C71 C72 C75 F23 137.0(9)
C73 C72 C75 F23 -47.4(12)
C3 C2 N1 C5 -5.4(9)
C1 C2 N1 C5 167.3(8)
C3 C2 N1 Pd1 158.4(6)
C1 C2 N1 Pd1 -28.8(12)
C6 C5 N1 C2 -154.4(8)
C4 C5 N1 C2 7.1(10)
C6 C5 N1 Pd1 39.4(11)
C4 C5 N1 Pd1 -159.1(6)
C11 C10 N2 C7 170.5(6)
C9 C10 N2 C7 -1.8(8)
C11 C10 N2 Pd1 -16.9(9)
C9 C10 N2 Pd1 170.8(5)
C6 C7 N2 C10 170.2(7)
C8 C7 N2 C10 -1.2(8)
C6 C7 N2 Pd1 -2.1(10)
C8 C7 N2 Pd1 -173.5(5)
C14 C15 N3 C12 -3.0(7)
C16 C15 N3 C12 173.0(6)
C14 C15 N3 Pd1 159.7(5)
C16 C15 N3 Pd1 -24.2(10)
C11 C12 N3 C15 -159.6(6)
C13 C12 N3 C15 4.2(7)
C11 C12 N3 Pd1 34.9(8)
C13 C12 N3 Pd1 -161.3(4)
C30 C29 Pd1 N2 -145(5)
C37 C29 Pd1 N2 34(6)
C30 C29 Pd1 N3 133.2(6)
C37 C29 Pd1 N3 -47.3(6)
C30 C29 Pd1 N1 -46.2(6)
C37 C29 Pd1 N1 133.3(6)
C10 N2 Pd1 C29 -44(6)
C7 N2 Pd1 C29 127(5)
C10 N2 Pd1 N3 37.7(6)
C7 N2 Pd1 N3 -151.1(6)
C10 N2 Pd1 N1 -143.3(6)
C7 N2 Pd1 N1 27.9(6)
C15 N3 Pd1 C29 -28.9(6)
C12 N3 Pd1 C29 132.2(5)
C15 N3 Pd1 N2 154.2(6)
C12 N3 Pd1 N2 -44.7(5)
C15 N3 Pd1 N1 146.5(17)
C12 N3 Pd1 N1 -52(2)
C2 N1 Pd1 C29 -23.5(8)
C5 N1 Pd1 C29 138.8(6)
C2 N1 Pd1 N2 153.5(8)
C5 N1 Pd1 N2 -44.3(6)
C2 N1 Pd1 N3 161.1(16)
C5 N1 Pd1 N3 -37(2)
